data_8105168
loop_
_publ_author_name
'Li, Jing-Yang'
'Miao, Bao-Xi'
'Zhao, Yun'
'Zhang, Li-Fang'

_publ_section_title
;
 Crystal structure of 2-benzoylpyrene, C23H14O
;
_journal_issue 3
_journal_name_full 'Zeitschrift f\"ur Kristallographie - New Crystal Structures'
_journal_page_first 547
_journal_page_last 549
_journal_paper_doi 10.1515/ncrs-2019-0790
_journal_volume 235
_journal_year 2020
_chemical_formula_moiety 'C23 H14 O'
_chemical_formula_sum 'C23 H14 O'
_chemical_formula_weight 306.34
_space_group_crystal_system monoclinic
_space_group_IT_number 14
_space_group_name_Hall '-P 2yn'
_space_group_name_H-M_alt 'P 1 21/n 1'
_atom_sites_solution_hydrogens geom
_audit_creation_method SHELXL-2014/7
_cell_angle_alpha 90
_cell_angle_beta 104.80(3)
_cell_angle_gamma 90
_cell_formula_units_Z 8
_cell_length_a 12.931(3)
_cell_length_b 10.486(2)
_cell_length_c 23.004(5)
_cell_measurement_reflns_used 3546
_cell_measurement_temperature 123(2)
_cell_measurement_theta_max 27.23
_cell_measurement_theta_min 3.01
_cell_volume 3015.7(12)
_computing_cell_refinement 'SAINT-Plus (Bruker, 2001)'
_computing_data_collection 'APEX2 (Bruker, 2004)'
_computing_data_reduction SAINT-Plus
_computing_structure_refinement 'SHELXL-2014/7 (Sheldrick, 2014)'
_computing_structure_solution 'SHELXL-2014/7 (Sheldrick, 2014)'
_diffrn_ambient_temperature 123(2)
_diffrn_measured_fraction_theta_full 0.993
_diffrn_measured_fraction_theta_max 0.983
_diffrn_measurement_device_type 'Bruker APEX II CCD area-detector'
_diffrn_measurement_method '\f and \w scans'
_diffrn_radiation_type MoK\a
_diffrn_radiation_wavelength 0.71073
_diffrn_reflns_av_R_equivalents 0.0423
_diffrn_reflns_av_unetI/netI 0.0456
_diffrn_reflns_Laue_measured_fraction_full 0.993
_diffrn_reflns_Laue_measured_fraction_max 0.983
_diffrn_reflns_limit_h_max 15
_diffrn_reflns_limit_h_min -16
_diffrn_reflns_limit_k_max 13
_diffrn_reflns_limit_k_min -8
_diffrn_reflns_limit_l_max 27
_diffrn_reflns_limit_l_min -29
_diffrn_reflns_number 24470
_diffrn_reflns_point_group_measured_fraction_full 0.993
_diffrn_reflns_point_group_measured_fraction_max 0.983
_diffrn_reflns_theta_full 25.242
_diffrn_reflns_theta_max 27.488
_diffrn_reflns_theta_min 3.259
_diffrn_source 'fine-focus sealed tube'
_exptl_absorpt_coefficient_mu 0.081
_exptl_absorpt_correction_T_max 0.995
_exptl_absorpt_correction_T_min 0.981
_exptl_absorpt_correction_type multi-scan
_exptl_absorpt_process_details '(SADABS; Sheldrick, 2014)'
_exptl_crystal_colour Yellow
_exptl_crystal_density_diffrn 1.350
_exptl_crystal_description Block
_exptl_crystal_F_000 1280
_exptl_crystal_size_max 0.10
_exptl_crystal_size_mid 0.10
_exptl_crystal_size_min 0.08
_refine_diff_density_max 0.234
_refine_diff_density_min -0.207
_refine_diff_density_rms 0.049
_refine_ls_extinction_coef .
_refine_ls_extinction_method none
_refine_ls_goodness_of_fit_ref 1.067
_refine_ls_hydrogen_treatment constr
_refine_ls_matrix_type full
_refine_ls_number_parameters 433
_refine_ls_number_reflns 6805
_refine_ls_number_restraints 0
_refine_ls_restrained_S_all 1.067
_refine_ls_R_factor_all 0.0755
_refine_ls_R_factor_gt 0.0524
_refine_ls_shift/su_max 0.000
_refine_ls_shift/su_mean 0.000
_refine_ls_structure_factor_coef Fsqd
_refine_ls_weighting_details 'w=1/[\s^2^(Fo^2^)+(0.0714P)^2^+0.1545P] where P=(Fo^2^+2Fc^2^)/3'
_refine_ls_weighting_scheme calc
_refine_ls_wR_factor_gt 0.1233
_refine_ls_wR_factor_ref 0.1375
_reflns_Friedel_coverage 0.000
_reflns_Friedel_fraction_full .
_reflns_Friedel_fraction_max .
_reflns_number_gt 4937
_reflns_number_total 6805
_reflns_threshold_expression 'I > 2\s(I)'
_cod_data_source_file suppl_ncrs-2019-0790_suppl.cif
_cod_data_source_block 1
_cod_original_cell_volume 3015.6(11)
_cod_original_sg_symbol_H-M 'P 21/n'
_cod_database_code 8105168
_shelx_shelxl_version_number 2014/7
_shelx_space_group_comment
;
The symmetry employed for this shelxl refinement is uniquely defined
by the following loop, which should always be used as a source of
symmetry information in preference to the above space-group names.
They are only intended as comments.
;

loop_
_space_group_symop_operation_xyz
'x, y, z'
'-x+1/2, y+1/2, -z+1/2'
'-x, -y, -z'
'x-1/2, -y-1/2, z-1/2'

loop_
_atom_site_label
_atom_site_type_symbol
_atom_site_fract_x
_atom_site_fract_y
_atom_site_fract_z
_atom_site_U_iso_or_equiv
_atom_site_adp_type
_atom_site_occupancy
_atom_site_site_symmetry_order
_atom_site_calc_flag
_atom_site_refinement_flags_posn
_atom_site_refinement_flags_adp
_atom_site_refinement_flags_occupancy
_atom_site_disorder_assembly
_atom_site_disorder_group
O1 O 1.02634(10) 0.63596(12) 0.05932(5) 0.0394(3) Uani 1 1 d . . . . .
C1 C 0.89505(13) 0.78178(16) -0.03752(8) 0.0291(4) Uani 1 1 d . . . . .
H1 H 0.9443 0.8331 -0.0112 0.035 Uiso 1 1 calc R U . . .
C2 C 0.84704(14) 0.82490(17) -0.09496(8) 0.0314(4) Uani 1 1 d . . . . .
H2 H 0.8628 0.9058 -0.1069 0.038 Uiso 1 1 calc R U . . .
C3 C 0.77541(13) 0.74734(17) -0.13462(7) 0.0299(4) Uani 1 1 d . . . . .
H3 H 0.7444 0.7757 -0.1735 0.036 Uiso 1 1 calc R U . . .
C4 C 0.74977(13) 0.62796(16) -0.11677(7) 0.0278(4) Uani 1 1 d . . . . .
H4 H 0.7021 0.5760 -0.1437 0.033 Uiso 1 1 calc R U . . .
C5 C 0.79525(12) 0.58588(16) -0.05874(7) 0.0252(3) Uani 1 1 d . . . . .
H5 H 0.7760 0.5070 -0.0463 0.030 Uiso 1 1 calc R U . . .
C6 C 0.86977(12) 0.66146(15) -0.01898(7) 0.0247(3) Uani 1 1 d . . . . .
C7 C 0.93111(13) 0.61109(15) 0.04071(7) 0.0264(4) Uani 1 1 d . . . . .
C8 C 0.87602(12) 0.52903(15) 0.07645(7) 0.0233(3) Uani 1 1 d . . . . .
C9 C 0.93443(12) 0.43320(15) 0.11275(7) 0.0235(3) Uani 1 1 d . . . . .
H9 H 1.0066 0.4227 0.1146 0.028 Uiso 1 1 calc R U . . .
C10 C 0.88560(12) 0.35307(15) 0.14632(7) 0.0221(3) Uani 1 1 d . . . . .
C11 C 0.94133(13) 0.24981(15) 0.18197(7) 0.0258(4) Uani 1 1 d . . . . .
H11 H 1.0134 0.2369 0.1841 0.031 Uiso 1 1 calc R U . . .
C12 C 0.89121(13) 0.17108(15) 0.21247(7) 0.0260(4) Uani 1 1 d . . . . .
H12 H 0.9294 0.1047 0.2349 0.031 Uiso 1 1 calc R U . . .
C13 C 0.78020(12) 0.18766(14) 0.21105(6) 0.0214(3) Uani 1 1 d . . . . .
C14 C 0.72657(14) 0.10623(15) 0.24147(7) 0.0260(4) Uani 1 1 d . . . . .
H14 H 0.7628 0.0375 0.2629 0.031 Uiso 1 1 calc R U . . .
C15 C 0.61980(14) 0.12638(15) 0.24019(7) 0.0280(4) Uani 1 1 d . . . . .
H15 H 0.5853 0.0711 0.2607 0.034 Uiso 1 1 calc R U . . .
C16 C 0.56440(13) 0.22834(15) 0.20850(7) 0.0256(3) Uani 1 1 d . . . . .
H16 H 0.4931 0.2412 0.2082 0.031 Uiso 1 1 calc R U . . .
C17 C 0.61464(12) 0.31231(14) 0.17699(7) 0.0213(3) Uani 1 1 d . . . . .
C18 C 0.55989(12) 0.41852(14) 0.14357(7) 0.0234(3) Uani 1 1 d . . . . .
H18 H 0.4893 0.4347 0.1438 0.028 Uiso 1 1 calc R U . . .
C19 C 0.60890(12) 0.49574(14) 0.11162(7) 0.0227(3) Uani 1 1 d . . . . .
H19 H 0.5712 0.5637 0.0902 0.027 Uiso 1 1 calc R U . . .
C20 C 0.71821(12) 0.47474(14) 0.11011(6) 0.0203(3) Uani 1 1 d . . . . .
C21 C 0.77610(12) 0.37342(13) 0.14490(6) 0.0193(3) Uani 1 1 d . . . . .
C22 C 0.72364(12) 0.29148(14) 0.17779(6) 0.0195(3) Uani 1 1 d . . . . .
C23 C 0.76917(12) 0.54962(14) 0.07546(7) 0.0226(3) Uani 1 1 d . . . . .
H23 H 0.7312 0.6141 0.0514 0.027 Uiso 1 1 calc R U . . .
O2 O 0.39545(9) 0.65809(10) 0.16360(5) 0.0310(3) Uani 1 1 d . . . . .
C24 C 0.19077(13) 0.75655(16) 0.16691(7) 0.0285(4) Uani 1 1 d . . . . .
H24 H 0.1867 0.6809 0.1454 0.034 Uiso 1 1 calc R U . . .
C25 C 0.10214(14) 0.79999(18) 0.18448(8) 0.0358(4) Uani 1 1 d . . . . .
H25 H 0.0384 0.7544 0.1741 0.043 Uiso 1 1 calc R U . . .
C26 C 0.10869(15) 0.91169(17) 0.21756(8) 0.0373(4) Uani 1 1 d . . . . .
H26 H 0.0495 0.9407 0.2296 0.045 Uiso 1 1 calc R U . . .
C27 C 0.20314(16) 0.97979(16) 0.23253(8) 0.0360(4) Uani 1 1 d . . . . .
H27 H 0.2075 1.0540 0.2552 0.043 Uiso 1 1 calc R U . . .
C28 C 0.29164(14) 0.93853(15) 0.21414(7) 0.0294(4) Uani 1 1 d . . . . .
H28 H 0.3545 0.9859 0.2236 0.035 Uiso 1 1 calc R U . . .
C29 C 0.28599(13) 0.82559(15) 0.18135(7) 0.0235(3) Uani 1 1 d . . . . .
C30 C 0.37999(12) 0.77357(14) 0.16249(7) 0.0224(3) Uani 1 1 d . . . . .
C31 C 0.45175(12) 0.86237(14) 0.14061(7) 0.0220(3) Uani 1 1 d . . . . .
C32 C 0.55802(12) 0.82663(14) 0.14633(7) 0.0227(3) Uani 1 1 d . . . . .
H32 H 0.5843 0.7526 0.1672 0.027 Uiso 1 1 calc R U . . .
C33 C 0.62512(12) 0.90006(14) 0.12123(7) 0.0223(3) Uani 1 1 d . . . . .
C34 C 0.73496(13) 0.86572(15) 0.12655(7) 0.0269(4) Uani 1 1 d . . . . .
H34 H 0.7639 0.7952 0.1495 0.032 Uiso 1 1 calc R U . . .
C35 C 0.79679(13) 0.93451(16) 0.09866(7) 0.0295(4) Uani 1 1 d . . . . .
H35 H 0.8672 0.9096 0.1024 0.035 Uiso 1 1 calc R U . . .
C36 C 0.75620(13) 1.04472(15) 0.06350(7) 0.0261(4) Uani 1 1 d . . . . .
C37 C 0.81766(14) 1.11643(16) 0.03352(7) 0.0306(4) Uani 1 1 d . . . . .
H37 H 0.8878 1.0919 0.0361 0.037 Uiso 1 1 calc R U . . .
C38 C 0.77661(14) 1.22294(16) 0.00013(7) 0.0318(4) Uani 1 1 d . . . . .
H38 H 0.8190 1.2688 -0.0196 0.038 Uiso 1 1 calc R U . . .
C39 C 0.67228(14) 1.26176(15) -0.00403(7) 0.0290(4) Uani 1 1 d . . . . .
H39 H 0.6456 1.3340 -0.0263 0.035 Uiso 1 1 calc R U . . .
C40 C 0.60674(13) 1.19341(14) 0.02488(7) 0.0244(3) Uani 1 1 d . . . . .
C41 C 0.49800(14) 1.22880(15) 0.02096(7) 0.0260(4) Uani 1 1 d . . . . .
H41 H 0.4700 1.3013 -0.0007 0.031 Uiso 1 1 calc R U . . .
C42 C 0.43494(13) 1.15951(15) 0.04796(7) 0.0246(3) Uani 1 1 d . . . . .
H42 H 0.3646 1.1847 0.0442 0.030 Uiso 1 1 calc R U . . .
C43 C 0.47546(12) 1.04783(14) 0.08230(6) 0.0208(3) Uani 1 1 d . . . . .
C44 C 0.58303(12) 1.01110(14) 0.08764(6) 0.0214(3) Uani 1 1 d . . . . .
C45 C 0.64898(13) 1.08363(14) 0.05884(7) 0.0228(3) Uani 1 1 d . . . . .
C46 C 0.41177(12) 0.97325(14) 0.10963(7) 0.0225(3) Uani 1 1 d . . . . .
H46 H 0.3417 0.9980 0.1071 0.027 Uiso 1 1 calc R U . . .

loop_
_atom_site_aniso_label
_atom_site_aniso_U_11
_atom_site_aniso_U_22
_atom_site_aniso_U_33
_atom_site_aniso_U_23
_atom_site_aniso_U_13
_atom_site_aniso_U_12
O1 0.0277(6) 0.0508(8) 0.0371(7) 0.0071(6) 0.0037(5) -0.0131(6)
C1 0.0307(9) 0.0280(8) 0.0305(9) -0.0016(7) 0.0115(7) -0.0052(7)
C2 0.0332(9) 0.0272(8) 0.0377(10) 0.0091(8) 0.0160(8) 0.0017(7)
C3 0.0300(9) 0.0358(9) 0.0259(8) 0.0088(7) 0.0104(7) 0.0048(7)
C4 0.0248(8) 0.0331(9) 0.0265(8) -0.0021(7) 0.0088(7) -0.0013(7)
C5 0.0253(8) 0.0250(8) 0.0278(8) -0.0003(7) 0.0111(7) -0.0014(7)
C6 0.0245(8) 0.0268(8) 0.0257(8) 0.0012(7) 0.0118(7) -0.0014(7)
C7 0.0279(9) 0.0268(8) 0.0254(8) -0.0022(7) 0.0081(7) -0.0045(7)
C8 0.0249(8) 0.0249(8) 0.0207(8) -0.0019(7) 0.0070(6) -0.0028(6)
C9 0.0202(7) 0.0280(8) 0.0225(8) -0.0022(7) 0.0059(6) 0.0005(6)
C10 0.0235(8) 0.0243(8) 0.0186(7) -0.0030(6) 0.0055(6) 0.0015(6)
C11 0.0231(8) 0.0315(9) 0.0220(8) -0.0006(7) 0.0046(7) 0.0067(7)
C12 0.0299(9) 0.0253(8) 0.0219(8) 0.0011(7) 0.0053(7) 0.0084(7)
C13 0.0272(8) 0.0204(7) 0.0166(7) -0.0023(6) 0.0055(6) 0.0015(6)
C14 0.0366(9) 0.0221(8) 0.0192(8) 0.0020(7) 0.0067(7) 0.0031(7)
C15 0.0360(9) 0.0264(8) 0.0236(8) 0.0002(7) 0.0114(7) -0.0056(7)
C16 0.0268(8) 0.0279(8) 0.0237(8) -0.0024(7) 0.0094(7) -0.0012(7)
C17 0.0248(8) 0.0216(7) 0.0179(7) -0.0032(6) 0.0061(6) -0.0010(6)
C18 0.0207(7) 0.0256(8) 0.0243(8) -0.0029(7) 0.0063(6) 0.0007(6)
C19 0.0243(8) 0.0202(7) 0.0228(8) 0.0018(6) 0.0046(6) 0.0047(6)
C20 0.0234(7) 0.0188(7) 0.0184(7) -0.0027(6) 0.0052(6) 0.0005(6)
C21 0.0238(8) 0.0183(7) 0.0160(7) -0.0031(6) 0.0054(6) 0.0011(6)
C22 0.0238(8) 0.0189(7) 0.0163(7) -0.0027(6) 0.0058(6) 0.0006(6)
C23 0.0256(8) 0.0194(7) 0.0225(8) 0.0016(6) 0.0052(6) 0.0018(6)
O2 0.0312(6) 0.0207(6) 0.0436(7) 0.0022(5) 0.0141(6) 0.0002(5)
C24 0.0284(8) 0.0303(9) 0.0271(8) 0.0005(7) 0.0076(7) 0.0022(7)
C25 0.0298(9) 0.0426(11) 0.0368(10) 0.0053(8) 0.0121(8) 0.0037(8)
C26 0.0421(10) 0.0388(10) 0.0376(10) 0.0112(9) 0.0224(8) 0.0148(9)
C27 0.0583(12) 0.0256(9) 0.0305(9) 0.0042(8) 0.0231(9) 0.0085(8)
C28 0.0413(10) 0.0241(8) 0.0247(8) 0.0025(7) 0.0117(7) -0.0018(7)
C29 0.0277(8) 0.0225(7) 0.0210(8) 0.0029(6) 0.0075(7) 0.0011(7)
C30 0.0235(8) 0.0219(8) 0.0207(8) 0.0005(6) 0.0038(6) -0.0009(6)
C31 0.0277(8) 0.0192(7) 0.0200(8) -0.0017(6) 0.0075(6) -0.0020(6)
C32 0.0264(8) 0.0189(7) 0.0222(8) 0.0000(6) 0.0054(6) 0.0007(6)
C33 0.0277(8) 0.0201(7) 0.0194(7) -0.0041(6) 0.0067(6) -0.0013(6)
C34 0.0277(8) 0.0240(8) 0.0288(9) -0.0003(7) 0.0071(7) 0.0010(7)
C35 0.0269(8) 0.0306(9) 0.0325(9) -0.0038(7) 0.0102(7) 0.0008(7)
C36 0.0294(8) 0.0262(8) 0.0242(8) -0.0062(7) 0.0097(7) -0.0058(7)
C37 0.0316(9) 0.0333(9) 0.0300(9) -0.0052(8) 0.0134(7) -0.0078(7)
C38 0.0402(10) 0.0321(9) 0.0266(9) -0.0046(8) 0.0151(8) -0.0141(8)
C39 0.0415(10) 0.0246(8) 0.0210(8) -0.0017(7) 0.0085(7) -0.0080(7)
C40 0.0345(9) 0.0217(8) 0.0164(7) -0.0053(6) 0.0053(7) -0.0068(7)
C41 0.0366(9) 0.0202(8) 0.0192(8) 0.0026(7) 0.0033(7) 0.0005(7)
C42 0.0303(9) 0.0219(8) 0.0205(8) -0.0008(7) 0.0041(7) 0.0005(7)
C43 0.0270(8) 0.0177(7) 0.0170(7) -0.0029(6) 0.0045(6) -0.0018(6)
C44 0.0279(8) 0.0194(7) 0.0165(7) -0.0043(6) 0.0053(6) -0.0028(6)
C45 0.0304(8) 0.0204(7) 0.0180(7) -0.0046(6) 0.0069(6) -0.0052(7)
C46 0.0246(8) 0.0209(8) 0.0222(8) -0.0024(7) 0.0063(6) 0.0008(6)

loop_
_atom_type_symbol
_atom_type_description
_atom_type_scat_dispersion_real
_atom_type_scat_dispersion_imag
_atom_type_scat_source
C C 0.0033 0.0016 'International Tables Vol C Tables 4.2.6.8 and 6.1.1.4'
H H 0.0000 0.0000 'International Tables Vol C Tables 4.2.6.8 and 6.1.1.4'
O O 0.0106 0.0060 'International Tables Vol C Tables 4.2.6.8 and 6.1.1.4'

loop_
_geom_angle_atom_site_label_1
_geom_angle_atom_site_label_2
_geom_angle_atom_site_label_3
_geom_angle
_geom_angle_site_symmetry_1
_geom_angle_site_symmetry_3
C2 C1 C6 120.23(16) . .
C1 C2 C3 119.88(16) . .
C4 C3 C2 120.40(16) . .
C3 C4 C5 119.93(16) . .
C4 C5 C6 120.21(15) . .
C5 C6 C1 119.31(15) . .
C5 C6 C7 121.15(14) . .
C1 C6 C7 119.25(14) . .
O1 C7 C8 120.65(15) . .
O1 C7 C6 119.73(15) . .
C8 C7 C6 119.60(14) . .
C23 C8 C9 120.22(14) . .
C23 C8 C7 120.88(14) . .
C9 C8 C7 118.87(14) . .
C10 C9 C8 120.74(14) . .
C9 C10 C21 118.98(14) . .
C9 C10 C11 122.52(14) . .
C21 C10 C11 118.49(14) . .
C12 C11 C10 121.32(15) . .
C11 C12 C13 121.52(14) . .
C14 C13 C22 119.03(15) . .
C14 C13 C12 122.39(14) . .
C22 C13 C12 118.58(14) . .
C15 C14 C13 120.97(15) . .
C16 C15 C14 120.38(15) . .
C15 C16 C17 120.74(15) . .
C16 C17 C22 119.07(14) . .
C16 C17 C18 122.34(14) . .
C22 C17 C18 118.59(14) . .
C19 C18 C17 121.33(14) . .
C18 C19 C20 121.32(14) . .
C23 C20 C21 118.90(14) . .
C23 C20 C19 122.45(14) . .
C21 C20 C19 118.65(14) . .
C20 C21 C10 120.14(14) . .
C20 C21 C22 119.68(14) . .
C10 C21 C22 120.17(13) . .
C13 C22 C17 119.79(14) . .
C13 C22 C21 119.87(14) . .
C17 C22 C21 120.33(13) . .
C8 C23 C20 120.92(14) . .
C25 C24 C29 120.39(16) . .
C24 C25 C26 119.88(17) . .
C27 C26 C25 119.98(17) . .
C26 C27 C28 120.60(16) . .
C27 C28 C29 119.75(16) . .
C24 C29 C28 119.39(15) . .
C24 C29 C30 118.42(14) . .
C28 C29 C30 122.17(15) . .
O2 C30 C31 120.78(14) . .
O2 C30 C29 119.65(14) . .
C31 C30 C29 119.53(13) . .
C46 C31 C32 119.98(14) . .
C46 C31 C30 120.86(14) . .
C32 C31 C30 118.86(14) . .
C33 C32 C31 121.00(14) . .
C32 C33 C44 118.99(14) . .
C32 C33 C34 122.19(14) . .
C44 C33 C34 118.80(14) . .
C35 C34 C33 121.04(15) . .
C34 C35 C36 121.48(15) . .
C37 C36 C45 118.33(15) . .
C37 C36 C35 122.73(15) . .
C45 C36 C35 118.93(14) . .
C38 C37 C36 121.53(16) . .
C37 C38 C39 120.23(16) . .
C38 C39 C40 120.81(16) . .
C39 C40 C45 118.80(16) . .
C39 C40 C41 122.68(15) . .
C45 C40 C41 118.52(14) . .
C42 C41 C40 121.81(15) . .
C41 C42 C43 120.80(15) . .
C46 C43 C44 119.16(14) . .
C46 C43 C42 122.05(14) . .
C44 C43 C42 118.79(14) . .
C43 C44 C45 120.31(14) . .
C43 C44 C33 119.92(14) . .
C45 C44 C33 119.77(14) . .
C40 C45 C36 120.30(15) . .
C40 C45 C44 119.76(15) . .
C36 C45 C44 119.93(14) . .
C31 C46 C43 120.90(14) . .

loop_
_geom_bond_atom_site_label_1
_geom_bond_atom_site_label_2
_geom_bond_distance
_geom_bond_site_symmetry_2
O1 C7 1.2241(19) .
C1 C2 1.384(2) .
C1 C6 1.397(2) .
C2 C3 1.386(3) .
C3 C4 1.384(2) .
C4 C5 1.386(2) .
C5 C6 1.394(2) .
C6 C7 1.496(2) .
C7 C8 1.491(2) .
C8 C23 1.393(2) .
C8 C9 1.398(2) .
C9 C10 1.396(2) .
C10 C21 1.424(2) .
C10 C11 1.436(2) .
C11 C12 1.351(2) .
C12 C13 1.438(2) .
C13 C14 1.396(2) .
C13 C22 1.421(2) .
C14 C15 1.390(2) .
C15 C16 1.386(2) .
C16 C17 1.401(2) .
C17 C22 1.422(2) .
C17 C18 1.433(2) .
C18 C19 1.355(2) .
C19 C20 1.440(2) .
C20 C23 1.398(2) .
C20 C21 1.422(2) .
C21 C22 1.426(2) .
O2 C30 1.2265(18) .
C24 C25 1.386(2) .
C24 C29 1.393(2) .
C25 C26 1.388(3) .
C26 C27 1.380(3) .
C27 C28 1.387(2) .
C28 C29 1.396(2) .
C29 C30 1.494(2) .
C30 C31 1.490(2) .
C31 C46 1.392(2) .
C31 C32 1.398(2) .
C32 C33 1.391(2) .
C33 C44 1.426(2) .
C33 C34 1.440(2) .
C34 C35 1.354(2) .
C35 C36 1.431(2) .
C36 C37 1.397(2) .
C36 C45 1.423(2) .
C37 C38 1.382(2) .
C38 C39 1.389(2) .
C39 C40 1.401(2) .
C40 C45 1.420(2) .
C40 C41 1.435(2) .
C41 C42 1.355(2) .
C42 C43 1.435(2) .
C43 C46 1.396(2) .
C43 C44 1.418(2) .
C44 C45 1.426(2) .
